data_4506624
loop_
_publ_author_name
'Bertolasi, Valerio'
'Gilli, Paola'
'Gilli, Gastone'

_publ_section_title
;
 Adducts of TCNQ with Neutral Nitrogen Bases. Their Rationalization in
 Terms of Intermolecular Charge-Transfer (CT) or Electron
 Donor--Acceptor (EDA) Interactions
;
_journal_issue 10
_journal_name_full 'Crystal Growth &amp; Design'
_journal_page_first 4758
_journal_paper_doi 10.1021/cg3004382
_journal_volume 12
_journal_year 2012
_chemical_formula_moiety 'C5 H5 N O, 0.5(C12 H4 N4)'
_chemical_formula_sum 'C11 H7 N3 O'
_chemical_formula_weight 197.20
_chemical_name_systematic
;
 ?
;
_space_group_IT_number 14
_symmetry_cell_setting monoclinic
_symmetry_space_group_name_Hall '-P 2yn'
_symmetry_space_group_name_H-M 'P 1 21/n 1'
_atom_sites_solution_hydrogens difmap
_atom_sites_solution_primary direct
_atom_sites_solution_secondary difmap
_audit_creation_method SHELXL-97
_cell_angle_alpha 90.00
_cell_angle_beta 115.389(2)
_cell_angle_gamma 90.00
_cell_formula_units_Z 4
_cell_length_a 11.3790(4)
_cell_length_b 7.4032(3)
_cell_length_c 12.9658(5)
_cell_measurement_reflns_used 12155
_cell_measurement_temperature 295
_cell_measurement_theta_max 26.00
_cell_measurement_theta_min 3.96
_cell_volume 986.76(7)
_computing_cell_refinement 'Denzo-SMN (Otwinowski & Minor, 1997)'
_computing_data_collection 'COLLECT (Nonius, 1998)'
_computing_data_reduction 'Denzo-SMN (Otwinowski & Minor, 1997)'
_computing_molecular_graphics 'ORTEPIII (Burnett & Johnson, 1996)'
_computing_publication_material 'SHELXL-97 (Sheldrick, 1997), PARST (Nardelli, 1995), PLATON (Spek, 2003)'
_computing_structure_refinement 'SHELXL-97 (Sheldrick, 1997)'
_computing_structure_solution 'SIR97 (Altomare et al., 1999)'
_diffrn_ambient_temperature 295
_diffrn_measured_fraction_theta_full 0.994
_diffrn_measured_fraction_theta_max 0.994
_diffrn_measurement_device_type 'Nonius Kappa CCD'
_diffrn_measurement_method '\f scand and \w scans'
_diffrn_radiation_monochromator graphite
_diffrn_radiation_source 'fine-focus sealed tube'
_diffrn_radiation_type MoK\a
_diffrn_radiation_wavelength 0.71073
_diffrn_reflns_av_R_equivalents 0.1130
_diffrn_reflns_av_sigmaI/netI 0.0858
_diffrn_reflns_limit_h_max 13
_diffrn_reflns_limit_h_min -14
_diffrn_reflns_limit_k_max 7
_diffrn_reflns_limit_k_min -9
_diffrn_reflns_limit_l_max 12
_diffrn_reflns_limit_l_min -15
_diffrn_reflns_number 12155
_diffrn_reflns_theta_full 26.00
_diffrn_reflns_theta_max 26.00
_diffrn_reflns_theta_min 3.96
_exptl_absorpt_coefficient_mu 0.090
_exptl_absorpt_correction_type none
_exptl_crystal_colour 'dark red'
_exptl_crystal_density_diffrn 1.327
_exptl_crystal_density_method 'not measured'
_exptl_crystal_description needle
_exptl_crystal_F_000 408
_exptl_crystal_size_max 0.50
_exptl_crystal_size_mid 0.12
_exptl_crystal_size_min 0.11
_refine_diff_density_max 0.199
_refine_diff_density_min -0.171
_refine_diff_density_rms 0.051
_refine_ls_extinction_method none
_refine_ls_goodness_of_fit_ref 1.033
_refine_ls_hydrogen_treatment refall
_refine_ls_matrix_type full
_refine_ls_number_parameters 164
_refine_ls_number_reflns 1925
_refine_ls_number_restraints 0
_refine_ls_restrained_S_all 1.033
_refine_ls_R_factor_all 0.0748
_refine_ls_R_factor_gt 0.0519
_refine_ls_shift/su_max 0.000
_refine_ls_shift/su_mean 0.000
_refine_ls_structure_factor_coef Fsqd
_refine_ls_weighting_details 'calc w=1/[\s^2^(Fo^2^)+(0.0613P)^2^+0.0497P] where P=(Fo^2^+2Fc^2^)/3'
_refine_ls_weighting_scheme calc
_refine_ls_wR_factor_gt 0.1131
_refine_ls_wR_factor_ref 0.1281
_reflns_number_gt 1376
_reflns_number_total 1925
_reflns_threshold_expression I>2sigma(I)
_cod_data_source_file cg3004382_si_002.cif
_cod_data_source_block (2)
_cod_depositor_comments
;
The following automatic conversions were performed:

'_symmetry_cell_setting' value 'Monoclinic' changed to 'monoclinic'
according to /home/saulius/struct/CIF-dictionaries/cif_core.dic
dictionary named 'cif_core.dic' version 2.4.2 from 2011-04-26.

Automatic conversion script
Id: cif_fix_values 1891 2012-01-12 08:04:46Z andrius 
;
_cod_original_sg_symbol_H-M 'P 21/n'
_cod_database_code 4506624

loop_
_symmetry_equiv_pos_as_xyz
'x, y, z'
'-x+1/2, y+1/2, -z+1/2'
'-x, -y, -z'
'x-1/2, -y-1/2, z-1/2'

loop_
_atom_site_label
_atom_site_type_symbol
_atom_site_fract_x
_atom_site_fract_y
_atom_site_fract_z
_atom_site_U_iso_or_equiv
_atom_site_adp_type
_atom_site_occupancy
_atom_site_symmetry_multiplicity
_atom_site_calc_flag
N1 N -0.14256(13) 0.15715(19) 0.69926(10) 0.0476(4) Uani 1 1 d
O1 O -0.26276(14) -0.03837(17) 0.74772(12) 0.0669(4) Uani 1 1 d
C1 C -0.17572(17) -0.0158(2) 0.71434(13) 0.0503(4) Uani 1 1 d
C2 C -0.10427(19) -0.1554(3) 0.69131(15) 0.0602(5) Uani 1 1 d
C3 C -0.0111(2) -0.1149(3) 0.65626(16) 0.0679(5) Uani 1 1 d
C5 C -0.04870(17) 0.1970(3) 0.66408(13) 0.0525(4) Uani 1 1 d
C4 C 0.0176(2) 0.0642(3) 0.64144(15) 0.0626(5) Uani 1 1 d
H1 H -0.185(2) 0.251(3) 0.7203(17) 0.082(6) Uiso 1 1 d
H2 H -0.123(2) -0.277(3) 0.7061(15) 0.075(6) Uiso 1 1 d
H3 H 0.038(2) -0.215(3) 0.6392(16) 0.075(6) Uiso 1 1 d
H4 H 0.083(2) 0.092(3) 0.6180(14) 0.069(5) Uiso 1 1 d
H5 H -0.0346(18) 0.319(3) 0.6564(13) 0.058(5) Uiso 1 1 d
C1A C 0.09013(15) 0.0784(2) 0.96486(12) 0.0475(4) Uani 1 1 d
C2A C -0.00178(17) 0.1883(2) 0.98565(14) 0.0528(4) Uani 1 1 d
C3A C -0.08741(17) 0.1137(2) 1.01917(13) 0.0524(4) Uani 1 1 d
C4A C 0.17661(15) 0.1542(2) 0.92915(12) 0.0504(4) Uani 1 1 d
C5A C 0.26975(19) 0.0484(3) 0.90905(15) 0.0598(5) Uani 1 1 d
C6A C 0.17926(17) 0.3448(3) 0.91123(13) 0.0569(5) Uani 1 1 d
N2A N 0.18047(19) 0.4970(3) 0.89797(15) 0.0770(5) Uani 1 1 d
N1A N 0.34472(19) -0.0350(3) 0.89360(17) 0.0866(6) Uani 1 1 d
H2A H 0.0004(19) 0.317(3) 0.9750(14) 0.064(5) Uiso 1 1 d
H3A H -0.1466(18) 0.190(3) 1.0361(14) 0.063(5) Uiso 1 1 d

loop_
_atom_site_aniso_label
_atom_site_aniso_U_11
_atom_site_aniso_U_22
_atom_site_aniso_U_33
_atom_site_aniso_U_23
_atom_site_aniso_U_13
_atom_site_aniso_U_12
N1 0.0480(8) 0.0408(8) 0.0577(7) 0.0018(6) 0.0261(6) 0.0002(6)
O1 0.0689(9) 0.0469(8) 0.1063(9) -0.0012(6) 0.0580(8) -0.0057(6)
C1 0.0524(10) 0.0420(10) 0.0590(8) 0.0009(7) 0.0261(8) -0.0016(8)
C2 0.0688(12) 0.0435(11) 0.0760(11) -0.0039(8) 0.0385(10) 0.0018(9)
C3 0.0729(13) 0.0628(14) 0.0813(11) -0.0076(9) 0.0458(10) 0.0086(11)
C5 0.0520(10) 0.0537(12) 0.0532(8) 0.0035(7) 0.0238(7) -0.0053(8)
C4 0.0610(11) 0.0710(14) 0.0675(10) -0.0013(9) 0.0388(9) -0.0014(10)
C1A 0.0483(9) 0.0447(10) 0.0494(8) -0.0025(6) 0.0210(7) 0.0043(7)
C2A 0.0606(11) 0.0384(10) 0.0651(9) 0.0000(7) 0.0326(8) 0.0060(8)
C3A 0.0568(10) 0.0440(10) 0.0627(9) -0.0020(7) 0.0315(8) 0.0090(8)
C4A 0.0478(9) 0.0499(10) 0.0537(8) -0.0044(7) 0.0220(7) 0.0014(8)
C5A 0.0556(11) 0.0550(12) 0.0758(11) -0.0025(8) 0.0347(9) -0.0006(9)
C6A 0.0548(10) 0.0543(12) 0.0649(9) -0.0057(8) 0.0288(8) -0.0029(9)
N2A 0.0858(13) 0.0503(11) 0.1028(12) -0.0008(9) 0.0480(10) -0.0043(9)
N1A 0.0742(13) 0.0800(14) 0.1250(15) -0.0050(10) 0.0612(12) 0.0086(10)

loop_
_atom_type_symbol
_atom_type_description
_atom_type_scat_dispersion_real
_atom_type_scat_dispersion_imag
_atom_type_scat_source
C C 0.0033 0.0016 'International Tables Vol C Tables 4.2.6.8 and 6.1.1.4'
H H 0.0000 0.0000 'International Tables Vol C Tables 4.2.6.8 and 6.1.1.4'
O O 0.0106 0.0060 'International Tables Vol C Tables 4.2.6.8 and 6.1.1.4'
N N 0.0061 0.0033 'International Tables Vol C Tables 4.2.6.8 and 6.1.1.4'

loop_
_geom_angle_atom_site_label_1
_geom_angle_atom_site_label_2
_geom_angle_atom_site_label_3
_geom_angle
_geom_angle_site_symmetry_1
_geom_angle_site_symmetry_3
C5 N1 C1 123.56(15) . .
C5 N1 H1 120.1(13) . .
C1 N1 H1 116.2(13) . .
O1 C1 N1 118.74(15) . .
O1 C1 C2 125.74(16) . .
N1 C1 C2 115.51(15) . .
C3 C2 C1 120.64(18) . .
C3 C2 H2 122.8(12) . .
C1 C2 H2 116.5(12) . .
C2 C3 C4 121.24(19) . .
C2 C3 H3 119.9(12) . .
C4 C3 H3 118.9(12) . .
C4 C5 N1 120.60(18) . .
C4 C5 H5 123.1(11) . .
N1 C5 H5 116.3(11) . .
C5 C4 C3 118.44(18) . .
C5 C4 H4 120.5(13) . .
C3 C4 H4 121.0(13) . .
C4A C1A C2A 121.02(16) . .
C4A C1A C3A 120.98(15) . 3_557
C2A C1A C3A 118.00(15) . 3_557
C3A C2A C1A 120.98(17) . .
C3A C2A H2A 121.3(11) . .
C1A C2A H2A 117.7(11) . .
C2A C3A C1A 121.02(15) . 3_557
C2A C3A H3A 120.3(11) . .
C1A C3A H3A 118.6(11) 3_557 .
C1A C4A C5A 122.12(16) . .
C1A C4A C6A 121.67(15) . .
C5A C4A C6A 116.20(15) . .
N1A C5A C4A 179.5(2) . .
N2A C6A C4A 178.99(19) . .

loop_
_geom_bond_atom_site_label_1
_geom_bond_atom_site_label_2
_geom_bond_distance
_geom_bond_site_symmetry_2
N1 C5 1.361(2) .
N1 C1 1.372(2) .
N1 H1 0.95(2) .
O1 C1 1.250(2) .
C1 C2 1.423(3) .
C2 C3 1.354(3) .
C2 H2 0.96(2) .
C3 C4 1.399(3) .
C3 H3 1.01(2) .
C5 C4 1.346(3) .
C5 H5 0.93(2) .
C4 H4 0.935(19) .
C1A C4A 1.374(2) .
C1A C2A 1.439(2) .
C1A C3A 1.440(2) 3_557
C2A C3A 1.344(2) .
C2A H2A 0.96(2) .
C3A C1A 1.440(2) 3_557
C3A H3A 0.971(19) .
C4A C5A 1.429(3) .
C4A C6A 1.432(3) .
C5A N1A 1.138(2) .
C6A N2A 1.141(2) .
